data_7241431
loop_
_publ_author_name
'Pisk, Jana'
'\/Dilovi\'c, Ivica'
'Hrenar, Tomica'
'Cvijanovi\'c, Danijela'
'Pavlovi\'c, Gordana'
'Vrdoljak, Vi\<snja'

_publ_section_title
;
 Effective methods for the synthesis of hydrazones, quinazolines, and
 Schiff bases: reaction monitoring using a chemometric approach
;
_journal_issue 63
_journal_name_full 'RSC Advances'
_journal_page_first 38566
_journal_page_last 38577
_journal_paper_doi 10.1039/D0RA06845D
_journal_volume 10
_journal_year 2020
_chemical_formula_moiety 'C14 H13 N3 O3'
_chemical_formula_sum 'C14 H13 N3 O3'
_chemical_formula_weight 271.27
_space_group_crystal_system monoclinic
_space_group_IT_number 14
_space_group_name_Hall '-P 2yn'
_space_group_name_H-M_alt 'P 1 21/n 1'
_atom_sites_solution_hydrogens mixed
_atom_sites_solution_primary dual
_audit_creation_date 2020-01-08
_audit_creation_method
;
Olex2 1.2
(compiled 2018.05.29 svn.r3508 for OlexSys, GUI svn.r5506)
;
_audit_update_record
;
2020-02-20 deposited with the CCDC.	2020-10-05 downloaded from the CCDC.
;
_cell_angle_alpha 90
_cell_angle_beta 97.757(11)
_cell_angle_gamma 90
_cell_formula_units_Z 4
_cell_length_a 6.5511(6)
_cell_length_b 22.351(3)
_cell_length_c 9.0707(12)
_cell_measurement_reflns_used 775
_cell_measurement_temperature 293
_cell_measurement_theta_max 24.2340
_cell_measurement_theta_min 4.2740
_cell_volume 1316.0(3)
_computing_cell_refinement
;
CrysAlisPro, Agilent Technologies,
Version 1.171.37.35 (release 13-08-2014 CrysAlis171 .NET)
(compiled Aug 13 2014,18:06:01)
;
_computing_data_collection
;
CrysAlisPro, Agilent Technologies,
Version 1.171.37.35 (release 13-08-2014 CrysAlis171 .NET)
(compiled Aug 13 2014,18:06:01)
;
_computing_data_reduction
;
CrysAlisPro, Agilent Technologies,
Version 1.171.37.35 (release 13-08-2014 CrysAlis171 .NET)
(compiled Aug 13 2014,18:06:01)
;
_computing_molecular_graphics 'Olex2 (Dolomanov et al., 2009)'
_computing_publication_material 'Olex2 (Dolomanov et al., 2009)'
_computing_structure_refinement 'ShelXL (Sheldrick, 2015)'
_computing_structure_solution 'ShelXT (Sheldrick, 2015)'
_diffrn_ambient_temperature 293
_diffrn_detector 'CCD plate'
_diffrn_detector_area_resol_mean 16.3426
_diffrn_detector_type Sapphire3
_diffrn_measured_fraction_theta_full 0.994
_diffrn_measured_fraction_theta_max 0.994
_diffrn_measurement_details
;
#__ type_ start__ end____ width___ exp.time_
  1 omega    9.00   88.00   1.0000    5.0000
omega____ theta____ kappa____ phi______ frames
    -       28.6542   57.0000 -150.0000 79

#__ type_ start__ end____ width___ exp.time_
  2 omega   81.00  107.00   1.0000    5.0000
omega____ theta____ kappa____ phi______ frames
    -       28.6542  179.0000  -30.0000 26

#__ type_ start__ end____ width___ exp.time_
  3 omega  -82.00   34.00   1.0000    5.0000
omega____ theta____ kappa____ phi______ frames
    -      -31.3104  -19.0000 -120.0000 116

#__ type_ start__ end____ width___ exp.time_
  4 omega -110.00  -75.00   1.0000    5.0000
omega____ theta____ kappa____ phi______ frames
    -      -31.3104 -179.0000 -150.0000 35
;
_diffrn_measurement_device 'four-circle diffractometer'
_diffrn_measurement_device_type 'Xcalibur, Sapphire3'
_diffrn_measurement_method '\w scans'
_diffrn_orient_matrix_UB_11 -0.0047893000
_diffrn_orient_matrix_UB_12 -0.0105266000
_diffrn_orient_matrix_UB_13 -0.0742100000
_diffrn_orient_matrix_UB_21 -0.0293374000
_diffrn_orient_matrix_UB_22 0.0289709000
_diffrn_orient_matrix_UB_23 -0.0270320000
_diffrn_orient_matrix_UB_31 0.1050674000
_diffrn_orient_matrix_UB_32 0.0075417000
_diffrn_orient_matrix_UB_33 0.0001496000
_diffrn_radiation_monochromator graphite
_diffrn_radiation_probe x-ray
_diffrn_radiation_type MoK\a
_diffrn_radiation_wavelength 0.71073
_diffrn_reflns_av_R_equivalents 0.0314
_diffrn_reflns_av_unetI/netI 0.0598
_diffrn_reflns_Laue_measured_fraction_full 0.994
_diffrn_reflns_Laue_measured_fraction_max 0.994
_diffrn_reflns_limit_h_max 7
_diffrn_reflns_limit_h_min -7
_diffrn_reflns_limit_k_max 27
_diffrn_reflns_limit_k_min -24
_diffrn_reflns_limit_l_max 10
_diffrn_reflns_limit_l_min -10
_diffrn_reflns_number 5134
_diffrn_reflns_point_group_measured_fraction_full 0.994
_diffrn_reflns_point_group_measured_fraction_max 0.994
_diffrn_reflns_theta_full 25.242
_diffrn_reflns_theta_max 25.492
_diffrn_reflns_theta_min 4.164
_diffrn_source 'Enhance (Mo) X-ray Source'
_exptl_absorpt_coefficient_mu 0.099
_exptl_absorpt_correction_T_max 1.00000
_exptl_absorpt_correction_T_min 0.98305
_exptl_absorpt_correction_type multi-scan
_exptl_absorpt_process_details
;
CrysAlisPro, Agilent Technologies,
Version 1.171.37.35 (release 13-08-2014 CrysAlis171 .NET)
(compiled Aug 13 2014,18:06:01)
Empirical absorption correction using spherical harmonics,
 implemented in SCALE3 ABSPACK scaling algorithm.
;
_exptl_crystal_colour 'clear yellow'
_exptl_crystal_colour_lustre clear
_exptl_crystal_colour_primary yellow
_exptl_crystal_density_diffrn 1.369
_exptl_crystal_description prism
_exptl_crystal_F_000 568
_exptl_crystal_recrystallization_method acetonitrile
_exptl_crystal_size_max 0.63
_exptl_crystal_size_mid 0.25
_exptl_crystal_size_min 0.12
_refine_diff_density_max 0.266
_refine_diff_density_min -0.298
_refine_diff_density_rms 0.045
_refine_ls_extinction_method none
_refine_ls_goodness_of_fit_ref 1.010
_refine_ls_hydrogen_treatment constr
_refine_ls_matrix_type full
_refine_ls_number_parameters 184
_refine_ls_number_reflns 2427
_refine_ls_number_restraints 0
_refine_ls_restrained_S_all 1.010
_refine_ls_R_factor_all 0.1038
_refine_ls_R_factor_gt 0.0586
_refine_ls_shift/su_max 0.001
_refine_ls_shift/su_mean 0.000
_refine_ls_structure_factor_coef Fsqd
_refine_ls_weighting_details 'w=1/[\s^2^(Fo^2^)+(0.0809P)^2^] where P=(Fo^2^+2Fc^2^)/3'
_refine_ls_weighting_scheme calc
_refine_ls_wR_factor_gt 0.1430
_refine_ls_wR_factor_ref 0.1809
_reflns_Friedel_coverage 0.000
_reflns_number_gt 1418
_reflns_number_total 2427
_reflns_threshold_expression 'I > 2\s(I)'
_cod_data_source_file d0ra06845d2.cif
_cod_data_source_block 3b
_cod_database_code 7241431
_shelx_shelxl_version_number 2016/4
_shelx_space_group_comment
;
The symmetry employed for this shelxl refinement is uniquely defined
by the following loop, which should always be used as a source of
symmetry information in preference to the above space-group names.
They are only intended as comments.
;
_shelx_estimated_absorpt_t_max 0.988
_shelx_estimated_absorpt_t_min 0.940
_reflns_odcompleteness_completeness 99.64
_reflns_odcompleteness_iscentric 1
_reflns_odcompleteness_theta 30.44
_olex2_refinement_description
;
1. Fixed Uiso
 At 1.2 times of:
  All C(H) groups, All N(H) groups, All N(H,H) groups
 At 1.5 times of:
  All O(H) groups
2.a Rotating group:
 N3(H3A,H3B)
2.b Aromatic/amide H refined with riding coordinates:
 N1(H1), C5(H5), C2(H2A), C7(H7), C8(H8), C14(H14), C13(H13), C11(H11), C12(H12)
2.c Idealised tetrahedral OH refined as rotating group:
 O3(H3), O2(H2)
;
_olex2_date_sample_data_collection 2018-05-29
_olex2_submission_special_instructions 'No special instructions were received'

loop_
_space_group_symop_operation_xyz
'x, y, z'
'-x+1/2, y+1/2, -z+1/2'
'-x, -y, -z'
'x-1/2, -y-1/2, z-1/2'

loop_
_atom_site_label
_atom_site_type_symbol
_atom_site_fract_x
_atom_site_fract_y
_atom_site_fract_z
_atom_site_U_iso_or_equiv
_atom_site_adp_type
_atom_site_occupancy
_atom_site_site_symmetry_order
_atom_site_calc_flag
_atom_site_refinement_flags_posn
_atom_site_refinement_flags_adp
_atom_site_refinement_flags_occupancy
_atom_site_disorder_assembly
_atom_site_disorder_group
O3 O 0.6539(3) 0.11863(8) 0.2311(2) 0.0589(6) Uani 1 1 d . . . . .
H3 H 0.547067 0.100297 0.203881 0.088 Uiso 1 1 calc GR . . . .
O2 O 0.8801(2) 0.30471(9) 0.4295(2) 0.0659(6) Uani 1 1 d . . . . .
H2 H 0.840174 0.333842 0.472528 0.099 Uiso 1 1 calc GR . . . .
O1 O 0.8660(2) 0.46125(9) 0.6367(3) 0.0714(7) Uani 1 1 d . . . . .
N2 N 0.6164(3) 0.37050(10) 0.5554(2) 0.0471(6) Uani 1 1 d . . . . .
N1 N 0.5507(3) 0.42132(10) 0.6195(2) 0.0496(6) Uani 1 1 d . . . . .
H1 H 0.423925 0.424676 0.633560 0.060 Uiso 1 1 calc R . . . .
C3 C 0.5318(3) 0.27453(12) 0.4503(3) 0.0433(6) Uani 1 1 d . . . . .
C6 C 0.6101(3) 0.16892(12) 0.3054(3) 0.0457(7) Uani 1 1 d . . . . .
C1 C 0.6842(4) 0.46586(12) 0.6605(3) 0.0478(7) Uani 1 1 d . . . . .
N3 N 0.8886(4) 0.58116(13) 0.6702(3) 0.0807(9) Uani 1 1 d . . . . .
H3A H 0.894883 0.552164 0.608580 0.097 Uiso 1 1 d GR . . . .
H3B H 0.874641 0.614454 0.622271 0.097 Uiso 1 1 d GR . . . .
C4 C 0.7256(3) 0.26384(12) 0.4048(3) 0.0460(7) Uani 1 1 d . . . . .
C9 C 0.6080(4) 0.51853(12) 0.7334(3) 0.0470(7) Uani 1 1 d . . . . .
C5 C 0.7623(4) 0.21160(12) 0.3329(3) 0.0482(7) Uani 1 1 d . . . . .
H5 H 0.890499 0.205018 0.302709 0.058 Uiso 1 1 calc R . . . .
C2 C 0.4813(4) 0.32990(12) 0.5190(3) 0.0486(7) Uani 1 1 d . . . . .
H2A H 0.346719 0.336230 0.537388 0.058 Uiso 1 1 calc R . . . .
C7 C 0.4205(3) 0.17740(13) 0.3532(3) 0.0506(7) Uani 1 1 d . . . . .
H7 H 0.319717 0.147891 0.338555 0.061 Uiso 1 1 calc R . . . .
C8 C 0.3837(3) 0.22996(13) 0.4223(3) 0.0534(8) Uani 1 1 d . . . . .
H8 H 0.254609 0.236104 0.451537 0.064 Uiso 1 1 calc R . . . .
C10 C 0.7178(4) 0.57258(13) 0.7408(3) 0.0568(8) Uani 1 1 d . . . . .
C14 C 0.4299(4) 0.51565(14) 0.8024(3) 0.0624(8) Uani 1 1 d . . . . .
H14 H 0.356198 0.479998 0.798258 0.075 Uiso 1 1 calc R . . . .
C13 C 0.3602(5) 0.56331(17) 0.8757(4) 0.0770(10) Uani 1 1 d . . . . .
H13 H 0.240760 0.560289 0.920194 0.092 Uiso 1 1 calc R . . . .
C11 C 0.6459(5) 0.62068(14) 0.8190(4) 0.0708(9) Uani 1 1 d . . . . .
H11 H 0.719450 0.656379 0.827532 0.085 Uiso 1 1 calc R . . . .
C12 C 0.4702(6) 0.61575(17) 0.8824(4) 0.0809(10) Uani 1 1 d . . . . .
H12 H 0.423523 0.648559 0.931334 0.097 Uiso 1 1 calc R . . . .

loop_
_atom_site_aniso_label
_atom_site_aniso_U_11
_atom_site_aniso_U_22
_atom_site_aniso_U_33
_atom_site_aniso_U_23
_atom_site_aniso_U_13
_atom_site_aniso_U_12
O3 0.0482(10) 0.0489(13) 0.0831(15) -0.0173(10) 0.0214(10) -0.0057(9)
O2 0.0522(10) 0.0547(14) 0.0958(17) -0.0220(12) 0.0286(10) -0.0175(10)
O1 0.0459(10) 0.0434(13) 0.1294(19) 0.0055(12) 0.0278(11) 0.0055(9)
N2 0.0504(12) 0.0378(13) 0.0557(14) 0.0000(11) 0.0170(10) 0.0046(11)
N1 0.0457(11) 0.0379(13) 0.0676(16) -0.0080(11) 0.0164(10) 0.0037(11)
C3 0.0441(12) 0.0392(16) 0.0483(15) 0.0008(12) 0.0128(10) 0.0017(12)
C6 0.0468(14) 0.0375(16) 0.0547(17) -0.0026(13) 0.0135(12) 0.0019(13)
C1 0.0480(14) 0.0377(16) 0.0585(17) 0.0069(13) 0.0102(12) 0.0026(13)
N3 0.0839(18) 0.0483(17) 0.114(3) 0.0051(16) 0.0298(17) -0.0129(15)
C4 0.0421(13) 0.0423(16) 0.0556(16) -0.0009(13) 0.0141(11) -0.0059(12)
C9 0.0488(13) 0.0361(15) 0.0552(17) -0.0001(12) 0.0036(11) 0.0027(13)
C5 0.0374(12) 0.0500(18) 0.0603(17) -0.0053(14) 0.0183(11) -0.0028(13)
C2 0.0442(13) 0.0446(17) 0.0593(18) 0.0000(14) 0.0154(12) 0.0015(13)
C7 0.0421(13) 0.0445(17) 0.0680(19) -0.0080(14) 0.0171(12) -0.0079(13)
C8 0.0389(13) 0.0547(19) 0.0703(19) -0.0076(15) 0.0211(12) -0.0042(13)
C10 0.0629(16) 0.0441(18) 0.0614(19) 0.0036(14) 0.0017(14) -0.0002(15)
C14 0.0585(15) 0.054(2) 0.078(2) -0.0133(16) 0.0196(14) -0.0060(15)
C13 0.078(2) 0.070(2) 0.087(3) -0.016(2) 0.0256(18) 0.006(2)
C11 0.093(2) 0.0411(19) 0.076(2) -0.0100(16) 0.0025(18) -0.0061(18)
C12 0.102(3) 0.061(2) 0.080(2) -0.0169(19) 0.014(2) 0.016(2)

loop_
_atom_type_symbol
_atom_type_description
_atom_type_scat_dispersion_real
_atom_type_scat_dispersion_imag
_atom_type_scat_source
C C 0.0033 0.0016 'International Tables Vol C Tables 4.2.6.8 and 6.1.1.4'
H H 0.0000 0.0000 'International Tables Vol C Tables 4.2.6.8 and 6.1.1.4'
N N 0.0061 0.0033 'International Tables Vol C Tables 4.2.6.8 and 6.1.1.4'
O O 0.0106 0.0060 'International Tables Vol C Tables 4.2.6.8 and 6.1.1.4'

loop_
_geom_angle_atom_site_label_1
_geom_angle_atom_site_label_2
_geom_angle_atom_site_label_3
_geom_angle
_geom_angle_site_symmetry_1
_geom_angle_site_symmetry_3
_geom_angle_publ_flag
C6 O3 H3 109.5 . . ?
C4 O2 H2 109.5 . . ?
C2 N2 N1 116.8(2) . . ?
N2 N1 H1 120.0 . . ?
C1 N1 N2 120.0(2) . . ?
C1 N1 H1 120.0 . . ?
C4 C3 C2 122.7(2) . . ?
C8 C3 C4 117.4(2) . . ?
C8 C3 C2 119.9(2) . . ?
O3 C6 C5 117.8(2) . . ?
O3 C6 C7 121.8(2) . . ?
C5 C6 C7 120.4(2) . . ?
O1 C1 N1 119.6(2) . . ?
O1 C1 C9 122.4(2) . . ?
N1 C1 C9 118.0(2) . . ?
H3A N3 H3B 109.6 . . ?
C10 N3 H3A 108.1 . . ?
C10 N3 H3B 108.5 . . ?
O2 C4 C3 121.3(2) . . ?
O2 C4 C5 118.4(2) . . ?
C5 C4 C3 120.4(2) . . ?
C10 C9 C1 120.5(2) . . ?
C14 C9 C1 121.3(3) . . ?
C14 C9 C10 118.1(3) . . ?
C6 C5 H5 119.8 . . ?
C4 C5 C6 120.4(2) . . ?
C4 C5 H5 119.8 . . ?
N2 C2 C3 121.9(2) . . ?
N2 C2 H2A 119.0 . . ?
C3 C2 H2A 119.0 . . ?
C6 C7 H7 120.6 . . ?
C8 C7 C6 118.9(2) . . ?
C8 C7 H7 120.6 . . ?
C3 C8 H8 118.7 . . ?
C7 C8 C3 122.5(2) . . ?
C7 C8 H8 118.7 . . ?
N3 C10 C9 122.8(3) . . ?
N3 C10 C11 118.5(3) . . ?
C9 C10 C11 118.6(3) . . ?
C9 C14 H14 118.8 . . ?
C13 C14 C9 122.4(3) . . ?
C13 C14 H14 118.8 . . ?
C14 C13 H13 120.7 . . ?
C14 C13 C12 118.6(3) . . ?
C12 C13 H13 120.7 . . ?
C10 C11 H11 119.6 . . ?
C12 C11 C10 120.8(3) . . ?
C12 C11 H11 119.6 . . ?
C13 C12 H12 119.3 . . ?
C11 C12 C13 121.3(3) . . ?
C11 C12 H12 119.3 . . ?

loop_
_geom_bond_atom_site_label_1
_geom_bond_atom_site_label_2
_geom_bond_distance
_geom_bond_site_symmetry_2
_geom_bond_publ_flag
O3 H3 0.8200 . ?
O3 C6 1.361(3) . ?
O2 H2 0.8200 . ?
O2 C4 1.360(3) . ?
O1 C1 1.243(3) . ?
N2 N1 1.372(3) . ?
N2 C2 1.280(3) . ?
N1 H1 0.8600 . ?
N1 C1 1.344(3) . ?
C3 C4 1.408(3) . ?
C3 C2 1.444(4) . ?
C3 C8 1.390(3) . ?
C6 C5 1.378(3) . ?
C6 C7 1.383(3) . ?
C1 C9 1.470(4) . ?
N3 H3A 0.8602 . ?
N3 H3B 0.8604 . ?
N3 C10 1.376(4) . ?
C4 C5 1.374(3) . ?
C9 C10 1.403(4) . ?
C9 C14 1.398(4) . ?
C5 H5 0.9300 . ?
C2 H2A 0.9300 . ?
C7 H7 0.9300 . ?
C7 C8 1.368(4) . ?
C8 H8 0.9300 . ?
C10 C11 1.404(4) . ?
C14 H14 0.9300 . ?
C14 C13 1.367(4) . ?
C13 H13 0.9300 . ?
C13 C12 1.373(5) . ?
C11 H11 0.9300 . ?
C11 C12 1.359(5) . ?
C12 H12 0.9300 . ?
